data_7110885
loop_
_publ_author_name
'Kou, Hui-Zhong'
'Gao, Song'
'Ma, Bao-Qing'
'Liao, Dai-Zheng'

_publ_section_title
;
 Crystal structure and magnetic properties of a new two-dimensional
 cyano-bridged bimetallic assembly
 [NiL&#x2032;]3[Cr(CN)5(NO)]2&#x00B7;10H2O (L&#x2032; =
 3,10-dimethyl-1,3,5,8,10,12-hexaazacyclotetradecane)
;
_journal_issue 8
_journal_name_full 'Chemical Communications'
_journal_page_first 713
_journal_paper_doi 10.1039/b001005g
_journal_year 2000
_chemical_formula_sum 'C40 H98 Cr2 N30 Ni3 O12'
_chemical_formula_weight 1471.61
_chemical_name_systematic
; 
 ? 
;
_space_group_IT_number 15
_symmetry_cell_setting monoclinic
_symmetry_space_group_name_Hall '-C 2yc'
_symmetry_space_group_name_H-M 'C 1 2/c 1'
_atom_sites_solution_hydrogens geom
_atom_sites_solution_primary direct
_atom_sites_solution_secondary difmap
_audit_creation_method SHELXL-97
_cell_angle_alpha 90.00
_cell_angle_beta 105.15(3)
_cell_angle_gamma 90.00
_cell_formula_units_Z 4
_cell_length_a 25.836(5)
_cell_length_b 15.369(3)
_cell_length_c 19.478(4)
_cell_measurement_temperature 293(2)
_cell_volume 7465(3)
_computing_cell_refinement 'HKL Scalepack'
_computing_data_collection 'NONIUS Kappa CCD'
_computing_data_reduction 'HKL Denzo & Maxus'
_computing_molecular_graphics 'Siemens SHELXL (1990)'
_computing_publication_material 'Siemens SHELXL-97'
_computing_structure_refinement 'SHELXL-97 (Sheldrick, 1997)'
_computing_structure_solution 'SHELXS-97 (Sheldrick, 1990)'
_diffrn_ambient_temperature 293(2)
_diffrn_detector_area_resol_mean 0.71
_diffrn_measured_fraction_theta_full 0.995
_diffrn_measured_fraction_theta_max 0.995
_diffrn_measurement_device_type 'NONIUS Kappa CCD'
_diffrn_measurement_method CCD
_diffrn_radiation_monochromator graphite
_diffrn_radiation_source 'fine-focus sealed tube'
_diffrn_radiation_type MoK\a
_diffrn_radiation_wavelength 0.71073
_diffrn_reflns_av_R_equivalents 0.0705
_diffrn_reflns_av_sigmaI/netI 0.0478
_diffrn_reflns_limit_h_max 33
_diffrn_reflns_limit_h_min -33
_diffrn_reflns_limit_k_max 20
_diffrn_reflns_limit_k_min -20
_diffrn_reflns_limit_l_max 25
_diffrn_reflns_limit_l_min -25
_diffrn_reflns_number 48195
_diffrn_reflns_theta_full 27.88
_diffrn_reflns_theta_max 27.88
_diffrn_reflns_theta_min 3.41
_exptl_absorpt_coefficient_mu 1.092
_exptl_absorpt_correction_T_max 0.880
_exptl_absorpt_correction_T_min 0.759
_exptl_absorpt_correction_type SORTAV
_exptl_crystal_colour yellow
_exptl_crystal_density_diffrn 1.313
_exptl_crystal_density_method 1.31
_exptl_crystal_description plate
_exptl_crystal_F_000 3120
_exptl_crystal_size_max 0.62
_exptl_crystal_size_mid 0.54
_exptl_crystal_size_min 0.12
_refine_diff_density_max 1.078
_refine_diff_density_min -0.567
_refine_diff_density_rms 0.109
_refine_ls_extinction_method none
_refine_ls_goodness_of_fit_ref 1.058
_refine_ls_hydrogen_treatment mixed
_refine_ls_matrix_type full
_refine_ls_number_parameters 518
_refine_ls_number_reflns 8871
_refine_ls_number_restraints 0
_refine_ls_restrained_S_all 1.058
_refine_ls_R_factor_all 0.0945
_refine_ls_R_factor_gt 0.0605
_refine_ls_shift/su_max 0.000
_refine_ls_shift/su_mean 0.000
_refine_ls_structure_factor_coef Fsqd
_refine_ls_weighting_details 'calc w=1/[\s^2^(Fo^2^)+(0.1061P)^2^+13.9015P] where P=(Fo^2^+2Fc^2^)/3'
_refine_ls_weighting_scheme calc
_refine_ls_wR_factor_gt 0.1660
_refine_ls_wR_factor_ref 0.1907
_reflns_number_gt 6257
_reflns_number_total 8871
_reflns_threshold_expression >2sigma(I)
_cod_data_source_file b001005gsup1.cif
_cod_data_source_block NiCr
_cod_depositor_comments
;
The following automatic conversions were performed:

'_symmetry_cell_setting' value 'Monoclinic' changed to 'monoclinic'
according to /home/saulius/struct/CIF-dictionaries/cif_core.dic
dictionary named 'cif_core.dic' version 2.4.2 from 2011-04-26.

Automatic conversion script
Id: cif_fix_values 1891 2012-01-12 08:04:46Z andrius 
;
_cod_original_cell_volume 7466(3)
_cod_original_sg_symbol_H-M C2/c
_cod_database_code 7110885

loop_
_symmetry_equiv_pos_as_xyz
'x, y, z'
'-x, y, -z+1/2'
'x+1/2, y+1/2, z'
'-x+1/2, y+1/2, -z+1/2'
'-x, -y, -z'
'x, -y, z-1/2'
'-x+1/2, -y+1/2, -z'
'x+1/2, -y+1/2, z-1/2'

loop_
_atom_site_label
_atom_site_type_symbol
_atom_site_fract_x
_atom_site_fract_y
_atom_site_fract_z
_atom_site_U_iso_or_equiv
_atom_site_adp_type
_atom_site_occupancy
_atom_site_symmetry_multiplicity
_atom_site_calc_flag
_atom_site_refinement_flags
Ni1 Ni 0.5000 0.44006(5) 0.2500 0.03467(18) Uani 1 2 d S
Ni2 Ni 0.26073(2) 0.71735(3) 0.25963(3) 0.04013(16) Uani 1 1 d .
Cr Cr 0.29981(2) 0.46701(4) 0.09286(3) 0.03093(16) Uani 1 1 d .
O1 O 0.3499(2) 0.6082(6) 0.0222(4) 0.183(4) Uani 1 1 d .
O2 O 0.1548(3) 0.4725(5) 0.1920(5) 0.162(3) Uani 1 1 d .
O3 O -0.0054(6) 0.6179(11) 0.0085(9) 0.321(8) Uani 1 1 d .
O4 O -0.1043(4) 0.6464(6) 0.0443(6) 0.204(4) Uani 1 1 d .
O5 O 0.0746(7) 0.7390(9) -0.0644(7) 0.302(8) Uani 1 1 d .
O6 O 0.2075(3) 0.7073(4) 0.0171(3) 0.135(2) Uani 1 1 d .
N1 N 0.3309(2) 0.5529(4) 0.0488(3) 0.0903(19) Uani 1 1 d .
N2 N 0.27076(16) 0.6111(3) 0.19602(19) 0.0514(9) Uani 1 1 d .
N3 N 0.41435(12) 0.4425(2) 0.20653(17) 0.0405(7) Uani 1 1 d .
N4 N 0.1879(2) 0.5023(5) -0.0106(3) 0.108(2) Uani 1 1 d .
N5 N 0.3355(2) 0.3126(4) 0.0155(3) 0.0974(19) Uani 1 1 d .
N6 N 0.24998(15) 0.3233(2) 0.1771(2) 0.0499(8) Uani 1 1 d .
N7 N 0.50910(13) 0.5386(2) 0.18193(17) 0.0390(7) Uani 1 1 d .
N8 N 0.50972(13) 0.3415(2) 0.18205(17) 0.0400(7) Uani 1 1 d .
N9 N 0.50055(13) 0.4397(3) 0.08029(17) 0.0449(8) Uani 1 1 d .
N10 N 0.22258(17) 0.7821(3) 0.1685(2) 0.0533(9) Uani 1 1 d .
N11 N 0.32998(16) 0.7740(3) 0.2467(2) 0.0554(9) Uani 1 1 d .
N12 N 0.19132(15) 0.6599(3) 0.2718(2) 0.0498(8) Uani 1 1 d .
N13 N 0.29904(16) 0.6513(3) 0.3504(2) 0.0490(9) Uani 1 1 d .
N14 N 0.38884(17) 0.6768(3) 0.3337(2) 0.0695(12) Uani 1 1 d .
N15 N 0.13209(17) 0.7542(3) 0.1827(2) 0.0637(11) Uani 1 1 d .
H7 H 0.543(2) 0.553(4) 0.188(3) 0.076 Uiso 1 1 d .
H7A H 0.312(2) 0.756(4) 0.140(3) 0.076 Uiso 1 1 d .
H7B H 0.339(2) 0.841(4) 0.168(3) 0.076 Uiso 1 1 d .
H8 H 0.542(2) 0.332(4) 0.186(3) 0.076 Uiso 1 1 d .
H8A H 0.267(2) 0.896(4) 0.198(3) 0.076 Uiso 1 1 d .
H8B H 0.253(4) 0.848(7) 0.172(5) 0.076 Uiso 1 1 d .
H9A H 0.185(2) 0.869(4) 0.210(3) 0.076 Uiso 1 1 d .
H9B H 0.155(2) 0.842(4) 0.120(3) 0.076 Uiso 1 1 d .
H10 H 0.216(2) 0.744(4) 0.136(3) 0.076 Uiso 1 1 d .
H10A H 0.085(3) 0.668(5) 0.135(4) 0.096 Uiso 1 1 d .
H10B H 0.143(3) 0.645(5) 0.123(3) 0.096 Uiso 1 1 d .
H10C H 0.103(3) 0.720(4) 0.081(4) 0.096 Uiso 1 1 d .
H11 H 0.339(2) 0.823(4) 0.277(3) 0.076 Uiso 1 1 d .
H11A H 0.114(3) 0.697(4) 0.256(3) 0.076 Uiso 1 1 d .
H11B H 0.145(2) 0.766(4) 0.298(3) 0.076 Uiso 1 1 d .
H12 H 0.185(2) 0.616(4) 0.246(3) 0.076 Uiso 1 1 d .
H12A H 0.181(2) 0.588(4) 0.352(3) 0.076 Uiso 1 1 d .
H12B H 0.208(2) 0.668(4) 0.377(3) 0.076 Uiso 1 1 d .
H13 H 0.305(2) 0.685(4) 0.380(3) 0.076 Uiso 1 1 d .
H13A H 0.272(2) 0.560(4) 0.410(3) 0.076 Uiso 1 1 d .
H13B H 0.259(2) 0.544(4) 0.323(3) 0.076 Uiso 1 1 d .
H14A H 0.366(2) 0.592(4) 0.392(3) 0.076 Uiso 1 1 d .
H14B H 0.344(2) 0.576(4) 0.317(3) 0.076 Uiso 1 1 d .
H15A H 0.443(3) 0.733(5) 0.402(4) 0.096 Uiso 1 1 d .
H15B H 0.416(3) 0.695(5) 0.437(4) 0.096 Uiso 1 1 d .
H15C H 0.385(3) 0.778(5) 0.405(4) 0.096 Uiso 1 1 d .
H16A H 0.366(2) 0.664(4) 0.226(3) 0.076 Uiso 1 1 d .
H16B H 0.407(3) 0.731(4) 0.259(3) 0.076 Uiso 1 1 d .
H17A H 0.450(2) 0.618(4) 0.192(3) 0.076 Uiso 1 1 d .
H17B H 0.500(2) 0.665(4) 0.183(3) 0.076 Uiso 1 1 d .
H18A H 0.512(2) 0.197(4) 0.187(3) 0.076 Uiso 1 1 d .
H18B H 0.449(2) 0.268(4) 0.191(3) 0.076 Uiso 1 1 d .
H19A H 0.445(2) 0.519(4) 0.101(3) 0.076 Uiso 1 1 d .
H19B H 0.493(2) 0.570(4) 0.078(3) 0.076 Uiso 1 1 d .
H20A H 0.488(2) 0.309(4) 0.072(3) 0.076 Uiso 1 1 d .
H20B H 0.446(2) 0.362(4) 0.099(3) 0.076 Uiso 1 1 d .
H21A H 0.558(3) 0.485(5) 0.043(4) 0.096 Uiso 1 1 d .
H21B H 0.561(3) 0.382(5) 0.044(4) 0.096 Uiso 1 1 d .
H21C H 0.577(3) 0.440(4) 0.122(4) 0.096 Uiso 1 1 d .
C2 C 0.27964(16) 0.5589(3) 0.1587(2) 0.0383(8) Uani 1 1 d .
C3 C 0.37201(14) 0.4508(2) 0.17007(19) 0.0335(7) Uani 1 1 d .
C4 C 0.2291(2) 0.4869(3) 0.0264(2) 0.0575(12) Uani 1 1 d .
C5 C 0.32090(19) 0.3714(4) 0.0422(2) 0.0597(13) Uani 1 1 d .
C6 C 0.26618(15) 0.3756(3) 0.1468(2) 0.0399(8) Uani 1 1 d .
C9 C 0.3158(3) 0.8071(4) 0.1726(3) 0.0705(15) Uani 1 1 d .
C8 C 0.2621(4) 0.8488(5) 0.1567(5) 0.0718(18) Uani 1 1 d .
C7 C 0.1694(2) 0.8179(4) 0.1693(3) 0.0631(13) Uani 1 1 d .
C16 C 0.1152(3) 0.6900(6) 0.1264(4) 0.0873(19) Uani 1 1 d .
C14 C 0.1432(2) 0.7184(4) 0.2533(3) 0.0612(13) Uani 1 1 d .
C13 C 0.2053(2) 0.6251(4) 0.3449(3) 0.0618(12) Uani 1 1 d .
C12 C 0.2601(2) 0.5850(3) 0.3600(3) 0.0615(12) Uani 1 1 d .
C11 C 0.3520(2) 0.6153(4) 0.3484(3) 0.0643(14) Uani 1 1 d .
C1 C 0.4083(3) 0.7388(7) 0.3902(4) 0.100(2) Uani 1 1 d .
C10 C 0.3768(2) 0.7131(4) 0.2638(3) 0.0694(15) Uani 1 1 d .
C17 C 0.48979(17) 0.6179(3) 0.2097(2) 0.0461(9) Uani 1 1 d .
C18 C 0.49031(18) 0.2625(3) 0.2094(2) 0.0496(10) Uani 1 1 d .
C19 C 0.48371(17) 0.5204(3) 0.1055(2) 0.0450(9) Uani 1 1 d .
C20 C 0.48324(17) 0.3601(3) 0.1057(2) 0.0470(10) Uani 1 1 d .
C21 C 0.55599(17) 0.4394(4) 0.0767(2) 0.0508(11) Uani 1 1 d .
H20A H 0.1193(18) 0.487(3) 0.229(2) 0.046(12) Uiso 1 1 d .
H20B H 0.138(3) 0.430(6) 0.135(5) 0.12(3) Uiso 1 1 d .

loop_
_atom_site_aniso_label
_atom_site_aniso_U_11
_atom_site_aniso_U_22
_atom_site_aniso_U_33
_atom_site_aniso_U_23
_atom_site_aniso_U_13
_atom_site_aniso_U_12
Ni1 0.0285(3) 0.0437(4) 0.0311(3) 0.000 0.0065(2) 0.000
Ni2 0.0454(3) 0.0344(3) 0.0433(3) -0.0015(2) 0.0164(2) 0.0121(2)
Cr 0.0329(3) 0.0322(3) 0.0286(3) 0.0003(2) 0.0096(2) 0.0021(2)
O1 0.105(4) 0.274(10) 0.193(7) 0.173(7) 0.079(5) 0.041(5)
O2 0.167(7) 0.110(5) 0.195(8) 0.009(5) 0.020(6) 0.020(5)
O3 0.248(14) 0.322(16) 0.331(18) 0.030(16) -0.035(12) -0.021(13)
O4 0.200(9) 0.161(8) 0.262(11) 0.028(7) 0.079(8) 0.042(6)
O5 0.44(2) 0.255(14) 0.193(11) 0.055(10) 0.054(13) 0.044(14)
O6 0.230(8) 0.106(4) 0.075(3) 0.008(3) 0.049(4) 0.035(4)
N1 0.063(3) 0.156(6) 0.061(3) 0.041(3) 0.031(2) 0.034(3)
N2 0.063(2) 0.047(2) 0.0455(19) -0.0029(16) 0.0166(17) 0.0179(17)
N3 0.0307(15) 0.051(2) 0.0378(17) 0.0006(14) 0.0054(13) -0.0016(13)
N4 0.088(4) 0.125(5) 0.082(4) -0.012(4) -0.027(3) 0.020(4)
N5 0.106(4) 0.126(5) 0.059(3) -0.033(3) 0.021(3) 0.037(4)
N6 0.059(2) 0.041(2) 0.053(2) 0.0064(16) 0.0206(17) -0.0121(17)
N7 0.0335(15) 0.049(2) 0.0338(16) 0.0027(14) 0.0085(13) 0.0022(14)
N8 0.0345(15) 0.047(2) 0.0383(17) -0.0012(14) 0.0100(13) 0.0007(14)
N9 0.0402(17) 0.062(2) 0.0338(16) -0.0003(15) 0.0119(14) 0.0026(15)
N10 0.064(2) 0.045(2) 0.053(2) 0.0052(17) 0.0193(19) 0.0191(19)
N11 0.056(2) 0.054(2) 0.062(2) -0.0068(19) 0.0267(19) 0.0023(18)
N12 0.051(2) 0.048(2) 0.051(2) -0.0027(16) 0.0157(16) 0.0059(16)
N13 0.056(2) 0.043(2) 0.046(2) -0.0028(15) 0.0100(17) 0.0111(16)
N14 0.050(2) 0.089(3) 0.067(3) -0.013(2) 0.011(2) 0.016(2)
N15 0.054(2) 0.067(3) 0.064(3) -0.006(2) 0.0025(19) 0.019(2)
C2 0.0432(19) 0.036(2) 0.0366(19) 0.0010(16) 0.0121(16) 0.0052(15)
C3 0.0348(18) 0.0346(19) 0.0340(17) -0.0003(14) 0.0141(15) -0.0018(14)
C4 0.071(3) 0.059(3) 0.037(2) -0.005(2) 0.005(2) 0.005(2)
C5 0.056(3) 0.089(4) 0.032(2) -0.005(2) 0.0082(18) 0.012(2)
C6 0.0389(18) 0.038(2) 0.043(2) 0.0009(17) 0.0102(16) -0.0019(15)
C9 0.083(4) 0.065(4) 0.074(4) 0.010(3) 0.041(3) -0.001(3)
C8 0.097(5) 0.047(3) 0.082(5) 0.015(3) 0.043(3) 0.012(3)
C7 0.066(3) 0.060(3) 0.060(3) 0.005(2) 0.009(2) 0.032(3)
C16 0.076(4) 0.104(6) 0.072(4) -0.014(4) 0.001(3) 0.006(4)
C14 0.044(2) 0.070(3) 0.072(3) -0.008(3) 0.020(2) 0.006(2)
C13 0.064(3) 0.063(3) 0.062(3) 0.006(2) 0.023(2) -0.007(2)
C12 0.083(3) 0.045(3) 0.055(3) 0.010(2) 0.014(3) 0.003(2)
C11 0.061(3) 0.063(3) 0.063(3) -0.004(3) 0.005(2) 0.028(3)
C1 0.066(4) 0.139(7) 0.090(5) -0.030(5) 0.014(4) -0.009(4)
C10 0.044(2) 0.089(4) 0.080(4) -0.016(3) 0.025(3) 0.013(3)
C17 0.044(2) 0.041(2) 0.055(2) 0.0048(19) 0.0159(18) 0.0043(17)
C18 0.047(2) 0.051(3) 0.054(2) -0.004(2) 0.0179(19) -0.0039(19)
C19 0.0383(19) 0.059(3) 0.036(2) 0.0063(18) 0.0067(16) 0.0071(18)
C20 0.041(2) 0.061(3) 0.038(2) -0.0094(19) 0.0077(17) -0.0026(19)
C21 0.040(2) 0.074(3) 0.038(2) 0.003(2) 0.0106(18) 0.004(2)

loop_
_atom_type_symbol
_atom_type_description
_atom_type_scat_dispersion_real
_atom_type_scat_dispersion_imag
_atom_type_scat_source
C C 0.0033 0.0016 'International Tables Vol C Tables 4.2.6.8 and 6.1.1.4'
H H 0.0000 0.0000 'International Tables Vol C Tables 4.2.6.8 and 6.1.1.4'
N N 0.0061 0.0033 'International Tables Vol C Tables 4.2.6.8 and 6.1.1.4'
O O 0.0106 0.0060 'International Tables Vol C Tables 4.2.6.8 and 6.1.1.4'
Cr Cr 0.3209 0.6236 'International Tables Vol C Tables 4.2.6.8 and 6.1.1.4'
Ni Ni 0.3393 1.1124 'International Tables Vol C Tables 4.2.6.8 and 6.1.1.4'

loop_
_geom_angle_atom_site_label_1
_geom_angle_atom_site_label_2
_geom_angle_atom_site_label_3
_geom_angle
_geom_angle_site_symmetry_1
_geom_angle_site_symmetry_3
N7 Ni1 N7 85.72(19) 2_655 .
N7 Ni1 N8 179.58(13) 2_655 .
N7 Ni1 N8 94.20(13) . .
N7 Ni1 N8 94.20(13) 2_655 2_655
N7 Ni1 N8 179.58(13) . 2_655
N8 Ni1 N8 85.89(19) . 2_655
N7 Ni1 N3 90.73(13) 2_655 2_655
N7 Ni1 N3 87.84(13) . 2_655
N8 Ni1 N3 88.86(13) . 2_655
N8 Ni1 N3 92.58(13) 2_655 2_655
N7 Ni1 N3 87.84(13) 2_655 .
N7 Ni1 N3 90.73(13) . .
N8 Ni1 N3 92.58(13) . .
N8 Ni1 N3 88.86(13) 2_655 .
N3 Ni1 N3 178.04(19) 2_655 .
N10 Ni2 N13 179.42(16) . .
N10 Ni2 N11 85.74(18) . .
N13 Ni2 N11 94.32(17) . .
N10 Ni2 N12 94.10(17) . .
N13 Ni2 N12 85.84(16) . .
N11 Ni2 N12 179.47(16) . .
N10 Ni2 N6 91.37(16) . 4
N13 Ni2 N6 89.21(15) . 4
N11 Ni2 N6 89.77(16) . 4
N12 Ni2 N6 90.74(15) . 4
N10 Ni2 N2 88.42(15) . .
N13 Ni2 N2 91.01(15) . .
N11 Ni2 N2 90.64(16) . .
N12 Ni2 N2 88.85(16) . .
N6 Ni2 N2 179.52(16) 4 .
N1 Cr C5 95.1(3) . .
N1 Cr C4 91.4(2) . .
C5 Cr C4 96.9(2) . .
N1 Cr C2 90.6(2) . .
C5 Cr C2 172.50(18) . .
C4 Cr C2 87.76(18) . .
N1 Cr C6 176.9(2) . .
C5 Cr C6 87.4(2) . .
C4 Cr C6 89.91(19) . .
C2 Cr C6 86.66(16) . .
N1 Cr C3 90.28(18) . .
C5 Cr C3 87.64(17) . .
C4 Cr C3 175.02(17) . .
C2 Cr C3 87.55(15) . .
C6 Cr C3 88.16(14) . .
O1 N1 Cr 178.2(7) . .
C2 N2 Ni2 172.8(4) . .
C3 N3 Ni1 164.3(3) . .
C6 N6 Ni2 166.3(4) . 4_545
C17 N7 C19 114.9(3) . .
C17 N7 Ni1 105.4(2) . .
C19 N7 Ni1 114.2(3) . .
C18 N8 C20 114.2(3) . .
C18 N8 Ni1 105.3(2) . .
C20 N8 Ni1 113.3(3) . .
C20 N9 C19 117.8(3) . .
C20 N9 C21 114.5(4) . .
C19 N9 C21 114.1(4) . .
C7 N10 C8 114.6(5) . .
C7 N10 Ni2 114.2(3) . .
C8 N10 Ni2 105.7(4) . .
C9 N11 C10 114.4(4) . .
C9 N11 Ni2 105.2(3) . .
C10 N11 Ni2 112.7(4) . .
C13 N12 C14 115.4(4) . .
C13 N12 Ni2 105.3(3) . .
C14 N12 Ni2 113.9(3) . .
C12 N13 C11 114.1(4) . .
C12 N13 Ni2 105.0(3) . .
C11 N13 Ni2 113.6(3) . .
C11 N14 C10 117.4(5) . .
C11 N14 C1 113.8(5) . .
C10 N14 C1 114.5(6) . .
C14 N15 C7 117.2(4) . .
C14 N15 C16 114.0(5) . .
C7 N15 C16 114.0(5) . .
N2 C2 Cr 177.0(4) . .
N3 C3 Cr 172.5(3) . .
N4 C4 Cr 176.6(5) . .
N5 C5 Cr 176.0(5) . .
N6 C6 Cr 176.7(4) . .
N11 C9 C8 109.4(5) . .
C9 C8 N10 107.9(5) . .
N15 C7 N10 114.4(4) . .
N15 C14 N12 113.8(4) . .
N12 C13 C12 108.6(4) . .
N13 C12 C13 109.3(4) . .
N14 C11 N13 115.3(4) . .
N14 C10 N11 114.7(4) . .
N7 C17 C17 108.7(3) . 2_655
N8 C18 C18 109.0(3) . 2_655
N9 C19 N7 114.1(3) . .
N9 C20 N8 113.8(3) . .

loop_
_geom_bond_atom_site_label_1
_geom_bond_atom_site_label_2
_geom_bond_distance
_geom_bond_site_symmetry_2
Ni1 N7 2.067(3) 2_655
Ni1 N7 2.067(3) .
Ni1 N8 2.070(3) .
Ni1 N8 2.070(3) 2_655
Ni1 N3 2.153(3) 2_655
Ni1 N3 2.153(3) .
Ni2 N10 2.048(4) .
Ni2 N13 2.055(4) .
Ni2 N11 2.063(4) .
Ni2 N12 2.068(4) .
Ni2 N6 2.103(3) 4
Ni2 N2 2.106(4) .
Cr N1 1.868(6) .
Cr C5 1.926(5) .
Cr C4 1.968(5) .
Cr C2 2.064(4) .
Cr C6 2.075(4) .
Cr C3 2.083(4) .
O1 N1 1.166(8) .
N2 C2 1.145(5) .
N3 C3 1.145(5) .
N4 C4 1.144(7) .
N5 C5 1.154(7) .
N6 C6 1.141(5) .
N6 Ni2 2.103(3) 4_545
N7 C17 1.472(5) .
N7 C19 1.489(5) .
N8 C18 1.466(6) .
N8 C20 1.493(5) .
N9 C20 1.435(6) .
N9 C19 1.442(6) .
N9 C21 1.452(5) .
N10 C7 1.484(6) .
N10 C8 1.508(10) .
N11 C9 1.483(7) .
N11 C10 1.496(7) .
N12 C13 1.475(6) .
N12 C14 1.502(6) .
N13 C12 1.478(7) .
N13 C11 1.487(6) .
N14 C11 1.421(8) .
N14 C10 1.429(8) .
N14 C1 1.443(9) .
N15 C14 1.439(7) .
N15 C7 1.444(8) .
N15 C16 1.454(8) .
C9 C8 1.483(10) .
C13 C12 1.500(8) .
C17 C17 1.521(9) 2_655
C18 C18 1.529(9) 2_655
